data_4315050
loop_
_publ_author_name
'Jianfeng Li'
'Bruce C. Noll'
'Allen G. Oliver'
'Guillermo Ferraudi'
'A. Graham Lappin'
'W. Robert Scheidt'

_publ_section_title
;
 Oxygenation of Cobalt Porphyrinates: Coordination or Oxidation?
;
_journal_name_full 'Inorganic Chemistry'
_journal_page_first 2398
_journal_page_last 2406
_journal_paper_doi 10.1021/ic902309f
_journal_volume 49
_journal_year 2010
_chemical_formula_moiety 'C72 H75 Co N12 O4, 2.65(C6 H6)'
_chemical_formula_sum 'C87.9 H90.9 Co N12 O4'
_chemical_formula_weight 1438.36
_chemical_name_common 'Co(TpivPP)(2-MeIm-)(2-MeHIm), 2.65C6H6'
_chemical_name_systematic
; 
 ? 
;
_space_group_IT_number 14
_space_group_name_Hall '-P 2ybc'
_symmetry_cell_setting monoclinic
_symmetry_space_group_name_Hall '-P 2ybc'
_symmetry_space_group_name_H-M 'P 1 21/c 1'
_atom_sites_solution_hydrogens geom
_atom_sites_solution_primary direct
_atom_sites_solution_secondary difmap
_audit_creation_method SHELXL-97
_cell_angle_alpha 90.00
_cell_angle_beta 104.159(2)
_cell_angle_gamma 90.00
_cell_formula_units_Z 4
_cell_length_a 24.4864(15)
_cell_length_b 14.8242(9)
_cell_length_c 21.1191(11)
_cell_measurement_reflns_used 9038
_cell_measurement_temperature 100(2)
_cell_measurement_theta_max 26.3600
_cell_measurement_theta_min 2.1979
_cell_volume 7433.2(8)
_computing_cell_refinement 'Brucker APEX2/SAINT'
_computing_data_collection 'Brucker APEX2'
_computing_data_reduction 'Brucker SAINT/SHELXTL'
_computing_molecular_graphics Ortep3
_computing_publication_material SHELXL-97
_computing_structure_refinement 'SHELXL-97 (Sheldrick, 1997)'
_computing_structure_solution 'SHELXS-97 (Sheldrick, 1990)'
_diffrn_ambient_temperature 100(2)
_diffrn_measured_fraction_theta_full 0.983
_diffrn_measured_fraction_theta_max 0.983
_diffrn_measurement_device_type 'Bruker Smart Apex CCD area detector'
_diffrn_measurement_method '\f and \w scans'
_diffrn_radiation_monochromator graphite
_diffrn_radiation_source 'fine-focus sealed tube'
_diffrn_radiation_type MoK\a
_diffrn_radiation_wavelength 0.71073
_diffrn_reflns_av_R_equivalents 0.0425
_diffrn_reflns_av_sigmaI/netI 0.0339
_diffrn_reflns_limit_h_max 30
_diffrn_reflns_limit_h_min -30
_diffrn_reflns_limit_k_max 18
_diffrn_reflns_limit_k_min -18
_diffrn_reflns_limit_l_max 20
_diffrn_reflns_limit_l_min -25
_diffrn_reflns_number 99842
_diffrn_reflns_theta_full 26.53
_diffrn_reflns_theta_max 26.53
_diffrn_reflns_theta_min 0.86
_exptl_absorpt_coefficient_mu 0.293
_exptl_absorpt_correction_T_max 0.9657
_exptl_absorpt_correction_T_min 0.8698
_exptl_absorpt_correction_type multi-scan
_exptl_absorpt_process_details '(SADABS; Sheldrick, 1996)'
_exptl_crystal_colour black
_exptl_crystal_density_diffrn 1.285
_exptl_crystal_density_method 'not measured'
_exptl_crystal_description cubic
_exptl_crystal_F_000 3045
_exptl_crystal_size_max 0.49
_exptl_crystal_size_mid 0.20
_exptl_crystal_size_min 0.12
_refine_diff_density_max 1.033
_refine_diff_density_min -0.769
_refine_diff_density_rms 0.091
_refine_ls_extinction_method none
_refine_ls_goodness_of_fit_ref 1.152
_refine_ls_hydrogen_treatment mixed
_refine_ls_matrix_type full
_refine_ls_number_parameters 1145
_refine_ls_number_reflns 15206
_refine_ls_number_restraints 36
_refine_ls_restrained_S_all 1.158
_refine_ls_R_factor_all 0.1015
_refine_ls_R_factor_gt 0.0769
_refine_ls_shift/su_max 0.003
_refine_ls_shift/su_mean 0.000
_refine_ls_structure_factor_coef Fsqd
_refine_ls_weighting_details 'calc w=1/[\s^2^(Fo^2^)+(0.0718P)^2^+25.3617P] where P=(Fo^2^+2Fc^2^)/3'
_refine_ls_weighting_scheme calc
_refine_ls_wR_factor_gt 0.1968
_refine_ls_wR_factor_ref 0.2146
_reflns_number_gt 11884
_reflns_number_total 15206
_reflns_threshold_expression >2sigma(I)
_cod_data_source_file ic902309f_si_001_2.cif
_cod_data_source_block jfli45_0ma
_cod_original_cell_volume 7433.2(7)
_cod_original_formula_sum 'C87.90 H90.90 Co N12 O4'
_cod_database_code 4315050

loop_
_symmetry_equiv_pos_as_xyz
'x, y, z'
'-x, y+1/2, -z+1/2'
'-x, -y, -z'
'x, -y-1/2, z-1/2'

loop_
_atom_site_label
_atom_site_type_symbol
_atom_site_fract_x
_atom_site_fract_y
_atom_site_fract_z
_atom_site_U_iso_or_equiv
_atom_site_adp_type
_atom_site_occupancy
_atom_site_symmetry_multiplicity
_atom_site_calc_flag
_atom_site_refinement_flags
_atom_site_disorder_assembly
_atom_site_disorder_group
Co1 Co 0.73854(2) 0.76414(3) 0.42402(2) 0.01604(13) Uani 1 1 d . . .
N1 N 0.69711(12) 0.87580(19) 0.41780(14) 0.0160(6) Uani 1 1 d . . .
N2 N 0.67179(13) 0.7029(2) 0.37504(14) 0.0173(6) Uani 1 1 d . . .
N3 N 0.78003(13) 0.6515(2) 0.43196(14) 0.0181(6) Uani 1 1 d . . .
N4 N 0.80602(13) 0.8252(2) 0.47106(14) 0.0184(6) Uani 1 1 d . . .
N5 N 0.76155(14) 0.7858(2) 0.34211(15) 0.0206(7) Uani 1 1 d . . .
N6 N 0.76272(17) 0.7831(3) 0.23839(18) 0.0316(8) Uani 1 1 d . . .
N7 N 0.71805(13) 0.7301(2) 0.50452(14) 0.0199(6) Uani 1 1 d . . .
N8 N 0.72175(16) 0.7056(2) 0.60969(16) 0.0295(8) Uani 1 1 d . . .
N9 N 0.79133(18) 1.1014(3) 0.35091(18) 0.0367(9) Uani 1 1 d . . .
N10 N 0.53495(15) 0.8501(3) 0.47259(17) 0.0307(8) Uani 1 1 d . . .
N11 N 0.68989(15) 0.3891(2) 0.37935(17) 0.0289(8) Uani 1 1 d . . .
H11B H 0.6981 0.4359 0.4056 0.035 Uiso 1 1 calc R . .
N12 N 0.97013(17) 0.6568(3) 0.5018(2) 0.0357(9) Uani 1 1 d . . .
O1 O 0.81987(17) 1.2144(2) 0.29481(19) 0.0530(10) Uani 1 1 d . . .
O2 O 0.47030(15) 0.9013(3) 0.52376(17) 0.0519(10) Uani 1 1 d . . .
O3 O 0.66038(17) 0.2447(2) 0.37695(17) 0.0459(9) Uani 1 1 d . . .
O4 O 1.05772(15) 0.6061(3) 0.5113(2) 0.0569(11) Uani 1 1 d . . .
C(A1 C 0.71884(16) 0.9608(2) 0.42763(17) 0.0199(7) Uani 1 1 d . . .
C(A2 C 0.63967(15) 0.8855(2) 0.40334(17) 0.0188(7) Uani 1 1 d . . .
C(A3 C 0.61728(16) 0.7314(2) 0.36540(17) 0.0194(7) Uani 1 1 d . . .
C(A4 C 0.67038(16) 0.6228(2) 0.34228(17) 0.0202(7) Uani 1 1 d . . .
C(A5 C 0.76660(16) 0.5772(3) 0.39314(18) 0.0222(8) Uani 1 1 d . . .
C(A6 C 0.82816(16) 0.6308(3) 0.47802(18) 0.0223(8) Uani 1 1 d . . .
C(A7 C 0.85239(16) 0.7862(3) 0.51059(18) 0.0214(8) Uani 1 1 d . . .
C(A8 C 0.81640(16) 0.9159(3) 0.47350(18) 0.0221(8) Uani 1 1 d . . .
C(B1 C 0.67401(18) 1.0256(3) 0.41862(19) 0.0248(8) Uani 1 1 d . . .
C(B2 C 0.62561(17) 0.9794(3) 0.40562(19) 0.0243(8) Uani 1 1 d . . .
C(B3 C 0.58018(17) 0.6643(3) 0.32792(19) 0.0234(8) Uani 1 1 d . . .
C(B4 C 0.61316(17) 0.6005(3) 0.3117(2) 0.0250(8) Uani 1 1 d . . .
C(B5 C 0.80855(18) 0.5084(3) 0.4146(2) 0.0278(9) Uani 1 1 d . . .
C(B6 C 0.84410(18) 0.5398(3) 0.4686(2) 0.0282(9) Uani 1 1 d . . .
C(B7 C 0.89330(17) 0.8534(3) 0.5370(2) 0.0280(9) Uani 1 1 d . . .
H(BA H 0.9290 0.8436 0.5663 0.034 Uiso 1 1 calc R . .
C(B8 C 0.87206(18) 0.9332(3) 0.5128(2) 0.0296(9) Uani 1 1 d . . .
C(M1 C 0.60092(16) 0.8169(2) 0.38067(17) 0.0191(7) Uani 1 1 d . . .
C(M2 C 0.71646(17) 0.5662(2) 0.34562(18) 0.0214(8) Uani 1 1 d . . .
C(M3 C 0.86082(16) 0.6933(3) 0.51921(18) 0.0228(8) Uani 1 1 d . . .
C(M4 C 0.77573(16) 0.9827(2) 0.45081(18) 0.0213(8) Uani 1 1 d . . .
C1 C 0.73123(17) 0.7972(3) 0.28006(18) 0.0236(8) Uani 1 1 d . . .
C2 C 0.8159(2) 0.7628(3) 0.2730(2) 0.0315(9) Uani 1 1 d . . .
C3 C 0.81519(18) 0.7647(3) 0.33736(19) 0.0257(8) Uani 1 1 d . . .
C4 C 0.67133(18) 0.8239(3) 0.25754(19) 0.0290(9) Uani 1 1 d . . .
H4A H 0.6608 0.8270 0.2097 0.043 Uiso 1 1 calc R . .
H4C H 0.6659 0.8832 0.2756 0.043 Uiso 1 1 calc R . .
H4D H 0.6477 0.7793 0.2724 0.043 Uiso 1 1 calc R . .
C5 C 0.73267(16) 0.7636(3) 0.56601(18) 0.0230(8) Uani 1 1 d . . .
C6 C 0.6983(2) 0.6316(3) 0.5743(2) 0.0309(9) Uani 1 1 d . . .
C7 C 0.69598(18) 0.6463(3) 0.51050(19) 0.0256(8) Uani 1 1 d . . .
C8 C 0.7563(2) 0.8546(3) 0.5865(2) 0.0299(9) Uani 1 1 d . . .
C10 C 0.79209(17) 1.0796(3) 0.4637(2) 0.0269(9) Uani 1 1 d . . .
C11 C 0.79922(18) 1.1372(3) 0.4138(2) 0.0301(9) Uani 1 1 d . . .
C12 C 0.8140(2) 1.2273(3) 0.4284(3) 0.0380(11) Uani 1 1 d . . .
C13 C 0.8217(2) 1.2582(3) 0.4904(3) 0.0434(12) Uani 1 1 d . . .
C14 C 0.8160(2) 1.2023(3) 0.5406(3) 0.0471(13) Uani 1 1 d . . .
C15 C 0.8007(2) 1.1133(3) 0.5263(2) 0.0356(10) Uani 1 1 d . . .
C16 C 0.8032(2) 1.1371(3) 0.2964(2) 0.0373(10) Uani 1 1 d . . .
C17 C 0.7933(2) 1.0739(3) 0.2379(2) 0.0422(11) Uani 1 1 d . . .
C18 C 0.8099(3) 1.1222(4) 0.1815(3) 0.0584(15) Uani 1 1 d . . .
H18A H 0.8499 1.1381 0.1944 0.088 Uiso 1 1 calc R . .
H18C H 0.7874 1.1773 0.1705 0.088 Uiso 1 1 calc R . .
H18D H 0.8029 1.0824 0.1433 0.088 Uiso 1 1 calc R . .
C19 C 0.8295(3) 0.9914(4) 0.2559(3) 0.0632(17) Uani 1 1 d . . .
H19B H 0.8191 0.9600 0.2921 0.095 Uiso 1 1 calc R . .
H19C H 0.8692 1.0094 0.2693 0.095 Uiso 1 1 calc R . .
H19D H 0.8239 0.9511 0.2181 0.095 Uiso 1 1 calc R . .
C20 C 0.7310(3) 1.0495(5) 0.2177(3) 0.0613(16) Uani 1 1 d . . .
H20B H 0.7241 1.0090 0.1799 0.092 Uiso 1 1 calc R . .
H20D H 0.7086 1.1045 0.2061 0.092 Uiso 1 1 calc R . .
H20E H 0.7201 1.0193 0.2540 0.092 Uiso 1 1 calc R . .
C21 C 0.54039(16) 0.8429(3) 0.36101(18) 0.0222(8) Uani 1 1 d . . .
C22 C 0.51444(18) 0.8514(3) 0.2943(2) 0.0290(9) Uani 1 1 d . . .
C23 C 0.46001(19) 0.8837(3) 0.2732(2) 0.0340(10) Uani 1 1 d . . .
C24 C 0.43102(19) 0.9082(3) 0.3184(2) 0.0363(10) Uani 1 1 d . . .
C25 C 0.45465(18) 0.8984(3) 0.3849(2) 0.0320(9) Uani 1 1 d . . .
H25A H 0.4338 0.9145 0.4157 0.038 Uiso 1 1 calc R . .
C26 C 0.50908(17) 0.8646(3) 0.40598(19) 0.0266(8) Uani 1 1 d . . .
C27 C 0.51451(19) 0.8631(3) 0.5260(2) 0.0340(10) Uani 1 1 d . . .
C28 C 0.55146(18) 0.8234(3) 0.5895(2) 0.0329(10) Uani 1 1 d . . .
C29 C 0.5583(2) 0.7231(4) 0.5819(3) 0.0471(13) Uani 1 1 d . . .
H29A H 0.5818 0.6983 0.6225 0.071 Uiso 1 1 calc R . .
H29B H 0.5762 0.7117 0.5460 0.071 Uiso 1 1 calc R . .
H29C H 0.5212 0.6941 0.5724 0.071 Uiso 1 1 calc R . .
C30 C 0.6087(2) 0.8690(4) 0.6056(3) 0.0395(11) Uani 1 1 d . . .
C31 C 0.5213(3) 0.8404(5) 0.6439(3) 0.0491(14) Uani 1 1 d . . .
C32 C 0.71122(17) 0.4882(3) 0.29944(19) 0.0250(8) Uani 1 1 d . . .
C33 C 0.7196(2) 0.5037(3) 0.2382(2) 0.0329(10) Uani 1 1 d . . .
C34 C 0.7189(2) 0.4328(3) 0.1942(2) 0.0421(12) Uani 1 1 d . . .
C35 C 0.7099(2) 0.3473(3) 0.2133(2) 0.0396(11) Uani 1 1 d . . .
C36 C 0.70074(19) 0.3293(3) 0.2742(2) 0.0314(9) Uani 1 1 d . . .
C37 C 0.70048(17) 0.4003(3) 0.31721(19) 0.0255(8) Uani 1 1 d . . .
C38 C 0.66862(19) 0.3161(3) 0.4047(2) 0.0309(9) Uani 1 1 d . . .
C39 C 0.6528(2) 0.3349(3) 0.4694(2) 0.0355(10) Uani 1 1 d . . .
C40 C 0.6984(3) 0.3878(4) 0.5181(2) 0.0456(13) Uani 1 1 d . . .
C41 C 0.5988(3) 0.3908(5) 0.4525(4) 0.0582(16) Uani 1 1 d . . .
C42 C 0.6436(3) 0.2452(4) 0.5001(3) 0.0519(15) Uani 1 1 d . . .
C43 C 0.90865(17) 0.6622(3) 0.57418(19) 0.0266(8) Uani 1 1 d . . .
C44 C 0.96178(18) 0.6455(3) 0.5648(2) 0.0319(9) Uani 1 1 d . . .
C45 C 1.0048(2) 0.6197(4) 0.6182(2) 0.0450(12) Uani 1 1 d . . .
C46 C 0.9937(2) 0.6115(4) 0.6793(3) 0.0518(15) Uani 1 1 d . . .
C47 C 0.9414(2) 0.6278(4) 0.6882(2) 0.0444(12) Uani 1 1 d . . .
C48 C 0.8988(2) 0.6524(3) 0.6356(2) 0.0344(10) Uani 1 1 d . . .
C49 C 1.01471(18) 0.6375(3) 0.4775(2) 0.0324(9) Uani 1 1 d . . .
C50 C 1.0077(2) 0.6611(4) 0.4049(3) 0.0447(12) Uani 1 1 d . . .
C51 C 0.9533(2) 0.6232(5) 0.3636(3) 0.0633(18) Uani 1 1 d . . .
H51A H 0.9498 0.6390 0.3177 0.095 Uiso 1 1 calc R . .
H51B H 0.9214 0.6485 0.3781 0.095 Uiso 1 1 calc R . .
H51C H 0.9534 0.5574 0.3682 0.095 Uiso 1 1 calc R . .
C52 C 1.0084(3) 0.7621(5) 0.3979(4) 0.073(2) Uani 1 1 d . . .
H52A H 1.0092 0.7777 0.3531 0.110 Uiso 1 1 calc R . .
H52B H 1.0419 0.7867 0.4283 0.110 Uiso 1 1 calc R . .
H52C H 0.9745 0.7877 0.4078 0.110 Uiso 1 1 calc R . .
C53 C 1.0568(2) 0.6191(5) 0.3827(3) 0.0593(16) Uani 1 1 d . . .
H53B H 1.0533 0.6332 0.3366 0.089 Uiso 1 1 calc R . .
H53C H 1.0563 0.5535 0.3884 0.089 Uiso 1 1 calc R . .
H53D H 1.0924 0.6435 0.4090 0.089 Uiso 1 1 calc R . .
C1S C 0.5866(2) 0.1227(4) 0.2303(3) 0.0532(14) Uani 1 1 d . . .
H1SA H 0.6052 0.1475 0.2713 0.064 Uiso 1 1 calc R . .
C2S C 0.5656(3) 0.0368(4) 0.2263(3) 0.0529(14) Uani 1 1 d . . .
H2SA H 0.5697 0.0018 0.2648 0.064 Uiso 1 1 calc R . .
C3S C 0.5390(3) 0.0012(4) 0.1676(3) 0.0579(15) Uani 1 1 d . . .
H3SA H 0.5249 -0.0587 0.1652 0.069 Uiso 1 1 calc R . .
C4S C 0.5323(3) 0.0522(4) 0.1112(3) 0.0618(16) Uani 1 1 d . . .
H4SA H 0.5137 0.0271 0.0702 0.074 Uiso 1 1 calc R . .
C5S C 0.5523(3) 0.1382(4) 0.1145(3) 0.0583(15) Uani 1 1 d . . .
H5SA H 0.5469 0.1740 0.0761 0.070 Uiso 1 1 calc R . .
C6S C 0.5804(3) 0.1728(4) 0.1740(3) 0.0557(15) Uani 1 1 d . . .
H6SA H 0.5957 0.2319 0.1763 0.067 Uiso 1 1 calc R . .
C7S C 0.9936(4) 0.0014(5) 0.3571(3) 0.081(2) Uani 1 1 d . . .
H7SA H 1.0105 -0.0541 0.3499 0.097 Uiso 1 1 calc R . .
C8S C 0.9699(3) 0.0116(5) 0.4083(3) 0.0701(19) Uani 1 1 d . . .
H8SA H 0.9700 -0.0373 0.4374 0.084 Uiso 1 1 calc R . .
C9S C 0.9453(3) 0.0930(5) 0.4186(4) 0.0706(19) Uani 1 1 d . . .
H9SA H 0.9291 0.0995 0.4549 0.085 Uiso 1 1 calc R . .
C10S C 0.9444(3) 0.1632(5) 0.3772(4) 0.0721(19) Uani 1 1 d . . .
H10B H 0.9275 0.2188 0.3844 0.086 Uiso 1 1 calc R . .
C11S C 0.9680(3) 0.1536(5) 0.3249(4) 0.074(2) Uani 1 1 d . . .
H11A H 0.9669 0.2027 0.2957 0.089 Uiso 1 1 calc R . .
C12S C 0.9927(4) 0.0757(5) 0.3145(3) 0.082(2) Uani 1 1 d . . .
H12A H 1.0095 0.0705 0.2786 0.099 Uiso 1 1 calc R . .
C13S C 0.8694(3) 0.3514(4) 0.2267(3) 0.0403(17) Uani 0.65 1 d PGU . .
H13A H 0.8682 0.2875 0.2300 0.048 Uiso 0.65 1 calc PR . .
C14S C 0.8558(3) 0.4050(5) 0.2746(3) 0.073(3) Uani 0.65 1 d PGU . .
H14A H 0.8453 0.3779 0.3106 0.088 Uiso 0.65 1 calc PR . .
C15S C 0.8575(4) 0.4985(5) 0.2698(5) 0.140(5) Uani 0.65 1 d PGU . .
H15A H 0.8482 0.5352 0.3025 0.168 Uiso 0.65 1 calc PR . .
C16S C 0.8729(5) 0.5382(4) 0.2171(6) 0.139(6) Uani 0.65 1 d PGU . .
H16A H 0.8741 0.6020 0.2138 0.167 Uiso 0.65 1 calc PR . .
C17S C 0.8865(5) 0.4845(7) 0.1692(5) 0.171(7) Uani 0.65 1 d PGU . .
H17A H 0.8970 0.5117 0.1332 0.205 Uiso 0.65 1 calc PR . .
C18S C 0.8848(4) 0.3911(7) 0.1740(3) 0.142(6) Uani 0.65 1 d PGU . .
H18B H 0.8941 0.3544 0.1413 0.170 Uiso 0.65 1 calc PR . .
H3B H 0.5406(19) 0.667(3) 0.318(2) 0.022(10) Uiso 1 1 d . . .
H2B H 0.589(2) 0.997(3) 0.399(2) 0.029(12) Uiso 1 1 d . . .
H1B H 0.6769(18) 1.083(3) 0.424(2) 0.024(11) Uiso 1 1 d . . .
H6B H 0.8757(19) 0.515(3) 0.492(2) 0.025(11) Uiso 1 1 d . . .
H8B H 0.8874(19) 0.988(3) 0.523(2) 0.027(11) Uiso 1 1 d . . .
H4B H 0.6030(18) 0.549(3) 0.290(2) 0.025(11) Uiso 1 1 d . . .
H5B H 0.808(2) 0.448(4) 0.392(3) 0.045(14) Uiso 1 1 d . . .
H3 H 0.8454(19) 0.756(3) 0.372(2) 0.025(11) Uiso 1 1 d . . .
H2 H 0.850(2) 0.752(3) 0.255(2) 0.035(13) Uiso 1 1 d . . .
H10A H 0.798(2) 0.862(3) 0.594(2) 0.032(12) Uiso 1 1 d . . .
H8A H 0.749(2) 0.865(3) 0.626(3) 0.035(13) Uiso 1 1 d . . .
H9A H 0.7375(18) 0.903(3) 0.555(2) 0.027(11) Uiso 1 1 d . . .
H6 H 0.6849(18) 0.584(3) 0.594(2) 0.025(11) Uiso 1 1 d . . .
H7 H 0.6810(19) 0.609(3) 0.473(2) 0.031(12) Uiso 1 1 d . . .
H15 H 0.802(2) 1.076(4) 0.565(3) 0.047(15) Uiso 1 1 d . . .
H12 H 0.822(2) 1.269(4) 0.399(3) 0.054(16) Uiso 1 1 d . . .
H13 H 0.830(3) 1.318(4) 0.500(3) 0.063(18) Uiso 1 1 d . . .
H14 H 0.823(2) 1.227(4) 0.590(3) 0.065(18) Uiso 1 1 d . . .
H9N H 0.784(2) 1.041(4) 0.348(2) 0.040(14) Uiso 1 1 d . . .
H45 H 1.041(2) 0.610(3) 0.613(2) 0.027(12) Uiso 1 1 d . . .
H47 H 0.938(3) 0.626(4) 0.729(3) 0.064(18) Uiso 1 1 d . . .
H48 H 0.859(2) 0.662(3) 0.642(2) 0.031(12) Uiso 1 1 d . . .
H46 H 1.023(3) 0.603(4) 0.709(3) 0.07(2) Uiso 1 1 d . . .
H12N H 0.946(3) 0.672(4) 0.476(3) 0.052(18) Uiso 1 1 d . . .
H36 H 0.699(2) 0.272(4) 0.289(3) 0.043(14) Uiso 1 1 d . . .
H33 H 0.7277(19) 0.569(3) 0.229(2) 0.035(13) Uiso 1 1 d . . .
H35 H 0.713(2) 0.293(4) 0.186(3) 0.052(15) Uiso 1 1 d . . .
H34 H 0.719(2) 0.438(4) 0.141(3) 0.062(17) Uiso 1 1 d . . .
H23 H 0.442(2) 0.888(3) 0.221(3) 0.046(14) Uiso 1 1 d . . .
H24 H 0.391(2) 0.932(3) 0.303(2) 0.038(13) Uiso 1 1 d . . .
H22 H 0.537(2) 0.840(3) 0.262(2) 0.037(13) Uiso 1 1 d . . .
H10N H 0.567(2) 0.814(4) 0.483(3) 0.049(15) Uiso 1 1 d . . .
H43B H 0.633(2) 0.255(4) 0.538(3) 0.045(15) Uiso 1 1 d . . .
H42B H 0.612(3) 0.205(5) 0.473(4) 0.09(2) Uiso 1 1 d . . .
H44B H 0.684(3) 0.212(4) 0.518(3) 0.059(17) Uiso 1 1 d . . .
H41A H 0.736(2) 0.348(4) 0.525(3) 0.045(14) Uiso 1 1 d . . .
H40A H 0.703(3) 0.451(4) 0.505(3) 0.064(18) Uiso 1 1 d . . .
H42A H 0.683(2) 0.395(4) 0.556(3) 0.052(16) Uiso 1 1 d . . .
H41C H 0.586(2) 0.398(4) 0.490(3) 0.058(17) Uiso 1 1 d . . .
H43C H 0.607(2) 0.447(4) 0.429(3) 0.056(16) Uiso 1 1 d . . .
H42C H 0.566(3) 0.360(4) 0.424(3) 0.062(19) Uiso 1 1 d . . .
H33A H 0.5187(19) 0.905(3) 0.647(2) 0.027(12) Uiso 1 1 d . . .
H31A H 0.482(2) 0.814(4) 0.634(3) 0.045(14) Uiso 1 1 d . . .
H32A H 0.548(3) 0.820(5) 0.685(4) 0.09(2) Uiso 1 1 d . . .
H32C H 0.629(2) 0.857(4) 0.574(3) 0.046(15) Uiso 1 1 d . . .
H31C H 0.604(2) 0.929(4) 0.609(2) 0.032(13) Uiso 1 1 d . . .
H30C H 0.630(3) 0.851(4) 0.648(3) 0.060(17) Uiso 1 1 d . . .
H1 H 0.754(2) 0.786(4) 0.200(3) 0.049(17) Uiso 1 1 d . . .

loop_
_atom_site_aniso_label
_atom_site_aniso_U_11
_atom_site_aniso_U_22
_atom_site_aniso_U_33
_atom_site_aniso_U_23
_atom_site_aniso_U_13
_atom_site_aniso_U_12
Co1 0.0239(3) 0.0158(2) 0.0079(2) 0.00041(17) 0.00294(17) 0.00331(19)
N1 0.0215(15) 0.0147(14) 0.0109(14) 0.0010(11) 0.0021(11) 0.0016(11)
N2 0.0249(16) 0.0140(14) 0.0119(14) 0.0000(11) 0.0021(11) 0.0032(12)
N3 0.0238(16) 0.0170(15) 0.0131(14) 0.0001(11) 0.0036(12) 0.0042(12)
N4 0.0241(16) 0.0174(15) 0.0130(15) 0.0037(11) 0.0031(12) 0.0055(12)
N5 0.0321(17) 0.0176(16) 0.0126(15) 0.0006(11) 0.0063(12) 0.0054(13)
N6 0.045(2) 0.037(2) 0.0145(18) 0.0021(14) 0.0111(15) 0.0036(16)
N7 0.0261(16) 0.0204(15) 0.0131(15) 0.0012(12) 0.0047(12) 0.0048(13)
N8 0.045(2) 0.0328(19) 0.0126(16) 0.0015(13) 0.0099(14) 0.0052(16)
N9 0.056(3) 0.025(2) 0.028(2) 0.0028(15) 0.0083(17) -0.0030(17)
N10 0.0281(18) 0.041(2) 0.0221(18) 0.0022(15) 0.0052(14) 0.0090(16)
N11 0.041(2) 0.0192(17) 0.0259(18) -0.0045(13) 0.0069(15) -0.0030(14)
N12 0.029(2) 0.049(2) 0.028(2) 0.0073(17) 0.0046(16) 0.0137(18)
O1 0.075(3) 0.038(2) 0.049(2) 0.0084(16) 0.0193(19) -0.0042(18)
O2 0.044(2) 0.079(3) 0.0327(19) 0.0019(18) 0.0108(15) 0.0219(19)
O3 0.076(3) 0.0232(17) 0.0391(19) -0.0051(14) 0.0145(17) -0.0114(16)
O4 0.041(2) 0.073(3) 0.059(2) 0.018(2) 0.0182(18) 0.0291(19)
C(A1 0.0288(19) 0.0177(18) 0.0119(17) 0.0005(13) 0.0028(14) 0.0034(15)
C(A2 0.0251(19) 0.0209(18) 0.0097(16) -0.0002(13) 0.0028(13) 0.0027(14)
C(A3 0.0263(19) 0.0201(18) 0.0118(17) 0.0001(14) 0.0047(14) -0.0002(15)
C(A4 0.031(2) 0.0168(18) 0.0130(17) -0.0025(13) 0.0062(14) 0.0013(15)
C(A5 0.030(2) 0.0198(19) 0.0184(19) -0.0013(14) 0.0091(15) 0.0031(15)
C(A6 0.0256(19) 0.025(2) 0.0180(19) 0.0045(15) 0.0075(15) 0.0057(15)
C(A7 0.0259(19) 0.025(2) 0.0143(18) 0.0000(14) 0.0060(14) 0.0027(15)
C(A8 0.028(2) 0.0226(19) 0.0167(18) 0.0022(14) 0.0064(15) 0.0018(15)
C(B1 0.038(2) 0.0139(19) 0.021(2) -0.0028(14) 0.0046(16) 0.0050(16)
C(B2 0.025(2) 0.025(2) 0.0194(19) -0.0025(15) 0.0000(15) 0.0071(16)
C(B3 0.025(2) 0.0210(19) 0.022(2) -0.0008(15) 0.0010(15) 0.0013(15)
C(B4 0.032(2) 0.0173(19) 0.023(2) -0.0028(15) 0.0027(16) -0.0012(16)
C(B5 0.035(2) 0.021(2) 0.028(2) -0.0002(16) 0.0079(17) 0.0055(17)
C(B6 0.027(2) 0.024(2) 0.034(2) 0.0038(17) 0.0055(17) 0.0077(16)
C(B7 0.0227(19) 0.029(2) 0.030(2) -0.0001(17) 0.0019(16) 0.0021(16)
C(B8 0.031(2) 0.025(2) 0.032(2) -0.0016(17) 0.0047(17) -0.0025(17)
C(M1 0.0268(19) 0.0209(18) 0.0092(16) 0.0006(13) 0.0036(13) 0.0024(15)
C(M2 0.033(2) 0.0176(18) 0.0147(18) -0.0009(14) 0.0077(15) 0.0009(15)
C(M3 0.0242(19) 0.028(2) 0.0171(19) 0.0051(15) 0.0062(15) 0.0067(16)
C(M4 0.030(2) 0.0170(18) 0.0168(18) -0.0015(14) 0.0061(15) 0.0014(15)
C1 0.037(2) 0.0214(19) 0.0124(18) 0.0005(14) 0.0069(15) -0.0010(16)
C2 0.047(3) 0.030(2) 0.024(2) 0.0034(17) 0.0201(19) 0.0101(19)
C3 0.037(2) 0.024(2) 0.0174(19) 0.0045(15) 0.0083(17) 0.0073(17)
C4 0.037(2) 0.034(2) 0.0128(18) 0.0046(16) 0.0011(16) -0.0007(18)
C5 0.030(2) 0.026(2) 0.0130(18) -0.0009(15) 0.0048(14) 0.0035(16)
C6 0.047(3) 0.024(2) 0.025(2) 0.0059(17) 0.0150(19) 0.0022(18)
C7 0.037(2) 0.0214(19) 0.0181(19) -0.0004(15) 0.0072(16) -0.0003(16)
C8 0.041(3) 0.034(2) 0.016(2) -0.0050(17) 0.0088(17) -0.0010(19)
C10 0.028(2) 0.0195(19) 0.032(2) 0.0008(16) 0.0052(17) 0.0044(16)
C11 0.036(2) 0.021(2) 0.032(2) 0.0027(17) 0.0068(18) 0.0014(17)
C12 0.047(3) 0.023(2) 0.043(3) 0.005(2) 0.009(2) 0.004(2)
C13 0.052(3) 0.026(2) 0.053(3) -0.005(2) 0.014(2) -0.003(2)
C14 0.067(4) 0.036(3) 0.039(3) -0.012(2) 0.016(2) -0.004(2)
C15 0.053(3) 0.023(2) 0.032(2) -0.0056(18) 0.014(2) -0.0037(19)
C16 0.045(3) 0.030(2) 0.037(3) 0.0076(19) 0.009(2) -0.001(2)
C17 0.057(3) 0.041(3) 0.029(2) 0.005(2) 0.012(2) 0.003(2)
C18 0.078(4) 0.059(4) 0.042(3) 0.008(3) 0.023(3) -0.001(3)
C19 0.101(5) 0.044(3) 0.046(3) -0.003(3) 0.019(3) 0.015(3)
C20 0.070(4) 0.073(4) 0.039(3) -0.009(3) 0.008(3) -0.018(3)
C21 0.0235(19) 0.0209(19) 0.0203(19) -0.0010(14) 0.0016(15) 0.0003(15)
C22 0.034(2) 0.032(2) 0.020(2) 0.0000(16) 0.0045(17) 0.0051(18)
C23 0.034(2) 0.041(3) 0.022(2) 0.0021(18) -0.0034(17) 0.0074(19)
C24 0.030(2) 0.041(3) 0.034(2) 0.004(2) -0.0005(18) 0.0091(19)
C25 0.030(2) 0.037(2) 0.028(2) 0.0008(18) 0.0055(17) 0.0079(18)
C26 0.028(2) 0.028(2) 0.021(2) -0.0010(16) 0.0020(16) 0.0027(16)
C27 0.034(2) 0.039(3) 0.028(2) -0.0012(18) 0.0081(18) 0.0046(19)
C28 0.033(2) 0.044(3) 0.020(2) 0.0001(18) 0.0040(17) 0.0014(19)
C29 0.052(3) 0.046(3) 0.040(3) 0.014(2) 0.004(2) 0.007(2)
C30 0.036(3) 0.049(3) 0.029(3) -0.004(2) -0.001(2) 0.005(2)
C31 0.047(3) 0.074(4) 0.026(3) -0.002(3) 0.008(2) -0.004(3)
C32 0.030(2) 0.023(2) 0.022(2) -0.0057(15) 0.0061(15) 0.0016(16)
C33 0.049(3) 0.025(2) 0.028(2) -0.0060(17) 0.0153(19) -0.0008(19)
C34 0.064(3) 0.035(3) 0.034(3) -0.012(2) 0.025(2) -0.003(2)
C35 0.049(3) 0.035(3) 0.036(3) -0.019(2) 0.014(2) 0.000(2)
C36 0.039(2) 0.022(2) 0.032(2) -0.0050(17) 0.0072(18) 0.0043(18)
C37 0.030(2) 0.0208(19) 0.024(2) -0.0044(15) 0.0037(16) 0.0029(16)
C38 0.039(2) 0.025(2) 0.027(2) 0.0029(17) 0.0038(18) 0.0006(17)
C39 0.050(3) 0.028(2) 0.029(2) 0.0042(18) 0.012(2) 0.001(2)
C40 0.076(4) 0.035(3) 0.028(3) -0.007(2) 0.016(2) -0.006(3)
C41 0.059(4) 0.064(4) 0.062(4) 0.013(3) 0.034(3) 0.016(3)
C42 0.083(5) 0.036(3) 0.045(3) 0.004(2) 0.033(3) -0.010(3)
C43 0.032(2) 0.027(2) 0.0183(19) 0.0023(15) 0.0007(16) 0.0041(16)
C44 0.034(2) 0.034(2) 0.025(2) 0.0050(17) 0.0020(17) 0.0071(18)
C45 0.035(3) 0.061(3) 0.035(3) 0.008(2) 0.002(2) 0.014(2)
C46 0.046(3) 0.076(4) 0.026(3) 0.015(2) -0.006(2) 0.011(3)
C47 0.050(3) 0.059(3) 0.022(2) 0.011(2) 0.004(2) 0.013(2)
C48 0.039(3) 0.037(2) 0.026(2) 0.0062(18) 0.0061(18) 0.008(2)
C49 0.032(2) 0.029(2) 0.037(2) 0.0029(18) 0.0090(19) 0.0054(18)
C50 0.040(3) 0.058(3) 0.039(3) 0.004(2) 0.016(2) 0.013(2)
C51 0.046(3) 0.104(5) 0.039(3) -0.010(3) 0.007(2) 0.034(3)
C52 0.099(5) 0.067(4) 0.066(4) 0.028(3) 0.042(4) 0.012(4)
C53 0.043(3) 0.095(5) 0.045(3) -0.005(3) 0.021(2) 0.013(3)
C1S 0.054(3) 0.050(3) 0.053(3) -0.010(3) 0.010(3) -0.008(3)
C2S 0.066(4) 0.039(3) 0.050(3) 0.000(2) 0.006(3) -0.004(3)
C3S 0.078(4) 0.040(3) 0.056(4) -0.009(3) 0.017(3) -0.010(3)
C4S 0.089(5) 0.060(4) 0.041(3) -0.010(3) 0.024(3) -0.014(3)
C5S 0.074(4) 0.048(3) 0.062(4) 0.001(3) 0.036(3) 0.003(3)
C6S 0.065(4) 0.036(3) 0.073(4) -0.006(3) 0.031(3) -0.006(3)
C7S 0.128(7) 0.061(4) 0.045(4) -0.001(3) 0.006(4) -0.028(4)
C8S 0.086(5) 0.065(4) 0.050(4) 0.009(3) -0.001(3) -0.022(4)
C9S 0.058(4) 0.066(4) 0.084(5) 0.009(4) 0.008(3) -0.012(3)
C10S 0.052(4) 0.075(5) 0.080(5) 0.013(4) -0.003(3) -0.016(3)
C11S 0.080(5) 0.062(4) 0.067(5) 0.014(3) -0.009(4) -0.014(4)
C12S 0.121(7) 0.078(5) 0.040(4) 0.003(3) 0.005(4) -0.026(5)
C13S 0.031(4) 0.044(4) 0.048(4) 0.006(3) 0.015(3) -0.002(3)
C14S 0.036(4) 0.062(6) 0.121(8) -0.019(6) 0.017(5) -0.003(4)
C15S 0.084(8) 0.156(12) 0.170(12) 0.001(11) 0.013(9) 0.019(9)
C16S 0.145(11) 0.169(13) 0.088(10) 0.012(9) -0.001(9) 0.068(10)
C17S 0.195(13) 0.142(12) 0.143(12) 0.000(11) -0.022(11) 0.017(12)
C18S 0.148(11) 0.115(10) 0.137(11) -0.007(10) -0.017(10) 0.003(10)

loop_
_atom_type_symbol
_atom_type_description
_atom_type_scat_dispersion_real
_atom_type_scat_dispersion_imag
_atom_type_scat_source
C C 0.0033 0.0016 'International Tables Vol C Tables 4.2.6.8 and 6.1.1.4'
H H 0.0000 0.0000 'International Tables Vol C Tables 4.2.6.8 and 6.1.1.4'
N N 0.0061 0.0033 'International Tables Vol C Tables 4.2.6.8 and 6.1.1.4'
O O 0.0106 0.0060 'International Tables Vol C Tables 4.2.6.8 and 6.1.1.4'
Co Co 0.3494 0.9721 'International Tables Vol C Tables 4.2.6.8 and 6.1.1.4'

loop_
_geom_angle_atom_site_label_1
_geom_angle_atom_site_label_2
_geom_angle_atom_site_label_3
_geom_angle
_geom_angle_site_symmetry_1
_geom_angle_site_symmetry_3
_geom_angle_publ_flag
N1 Co1 N4 90.14(12) . . ?
N1 Co1 N2 90.28(12) . . ?
N4 Co1 N2 178.56(13) . . ?
N1 Co1 N3 178.90(12) . . ?
N4 Co1 N3 89.71(13) . . ?
N2 Co1 N3 89.90(13) . . ?
N1 Co1 N7 92.19(13) . . ?
N4 Co1 N7 92.46(13) . . ?
N2 Co1 N7 88.90(13) . . ?
N3 Co1 N7 86.73(13) . . ?
N1 Co1 N5 93.39(12) . . ?
N4 Co1 N5 89.03(13) . . ?
N2 Co1 N5 89.57(13) . . ?
N3 Co1 N5 87.69(13) . . ?
N7 Co1 N5 174.22(13) . . ?
C(A1 N1 C(A2 106.1(3) . . ?
C(A1 N1 Co1 127.1(2) . . ?
C(A2 N1 Co1 126.8(2) . . ?
C(A3 N2 C(A4 106.8(3) . . ?
C(A3 N2 Co1 127.0(2) . . ?
C(A4 N2 Co1 126.2(3) . . ?
C(A5 N3 C(A6 106.6(3) . . ?
C(A5 N3 Co1 126.8(2) . . ?
C(A6 N3 Co1 126.7(3) . . ?
C(A7 N4 C(A8 105.9(3) . . ?
C(A7 N4 Co1 126.6(3) . . ?
C(A8 N4 Co1 127.4(2) . . ?
C1 N5 C3 105.4(3) . . ?
C1 N5 Co1 131.7(3) . . ?
C3 N5 Co1 120.6(2) . . ?
C1 N6 C2 108.4(4) . . ?
C1 N6 H1 128(4) . . ?
C2 N6 H1 123(4) . . ?
C5 N7 C7 105.2(3) . . ?
C5 N7 Co1 132.5(3) . . ?
C7 N7 Co1 120.3(3) . . ?
C5 N8 C6 105.5(3) . . ?
C16 N9 C11 130.3(4) . . ?
C16 N9 H9N 114(3) . . ?
C11 N9 H9N 114(3) . . ?
C27 N10 C26 129.9(4) . . ?
C27 N10 H10N 111(3) . . ?
C26 N10 H10N 118(3) . . ?
C38 N11 C37 129.3(3) . . ?
C38 N11 H11B 115.3 . . ?
C37 N11 H11B 115.3 . . ?
C49 N12 C44 130.9(4) . . ?
C49 N12 H12N 111(5) . . ?
C44 N12 H12N 117(5) . . ?
N1 C(A1 C(M4 125.9(3) . . ?
N1 C(A1 C(B1 109.9(3) . . ?
C(M4 C(A1 C(B1 123.7(3) . . ?
N1 C(A2 C(M1 125.1(3) . . ?
N1 C(A2 C(B2 109.6(3) . . ?
C(M1 C(A2 C(B2 124.7(3) . . ?
N2 C(A3 C(M1 125.0(3) . . ?
N2 C(A3 C(B3 109.2(3) . . ?
C(M1 C(A3 C(B3 125.1(3) . . ?
N2 C(A4 C(M2 125.1(3) . . ?
N2 C(A4 C(B4 109.2(3) . . ?
C(M2 C(A4 C(B4 125.1(3) . . ?
N3 C(A5 C(M2 124.6(3) . . ?
N3 C(A5 C(B5 109.6(3) . . ?
C(M2 C(A5 C(B5 125.4(4) . . ?
N3 C(A6 C(M3 124.1(3) . . ?
N3 C(A6 C(B6 109.3(3) . . ?
C(M3 C(A6 C(B6 125.7(4) . . ?
N4 C(A7 C(M3 124.9(3) . . ?
N4 C(A7 C(B7 110.1(3) . . ?
C(M3 C(A7 C(B7 124.8(4) . . ?
N4 C(A8 C(M4 124.8(4) . . ?
N4 C(A8 C(B8 109.8(3) . . ?
C(M4 C(A8 C(B8 124.5(4) . . ?
C(B2 C(B1 C(A1 107.2(3) . . ?
C(B2 C(B1 H1B 125(3) . . ?
C(A1 C(B1 H1B 128(3) . . ?
C(B1 C(B2 C(A2 107.2(3) . . ?
C(B1 C(B2 H2B 132(3) . . ?
C(A2 C(B2 H2B 121(3) . . ?
C(B4 C(B3 C(A3 106.7(4) . . ?
C(B4 C(B3 H3B 129(3) . . ?
C(A3 C(B3 H3B 124(3) . . ?
C(B3 C(B4 C(A4 107.8(3) . . ?
C(B3 C(B4 H4B 129(3) . . ?
C(A4 C(B4 H4B 123(3) . . ?
C(B6 C(B5 C(A5 106.6(4) . . ?
C(B6 C(B5 H5B 130(3) . . ?
C(A5 C(B5 H5B 123(3) . . ?
C(B5 C(B6 C(A6 107.7(4) . . ?
C(B5 C(B6 H6B 129(3) . . ?
C(A6 C(B6 H6B 123(3) . . ?
C(B8 C(B7 C(A7 107.3(4) . . ?
C(B8 C(B7 H(BA 126.4 . . ?
C(A7 C(B7 H(BA 126.4 . . ?
C(B7 C(B8 C(A8 106.8(4) . . ?
C(B7 C(B8 H8B 127(3) . . ?
C(A8 C(B8 H8B 125(3) . . ?
C(A3 C(M1 C(A2 122.3(3) . . ?
C(A3 C(M1 C21 119.6(3) . . ?
C(A2 C(M1 C21 117.1(3) . . ?
C(A5 C(M2 C(A4 121.8(3) . . ?
C(A5 C(M2 C32 118.7(3) . . ?
C(A4 C(M2 C32 119.5(3) . . ?
C(A6 C(M3 C(A7 122.3(3) . . ?
C(A6 C(M3 C43 120.0(3) . . ?
C(A7 C(M3 C43 117.7(3) . . ?
C(A1 C(M4 C(A8 121.3(3) . . ?
C(A1 C(M4 C10 119.1(3) . . ?
C(A8 C(M4 C10 118.6(3) . . ?
N6 C1 N5 110.8(4) . . ?
N6 C1 C4 121.5(3) . . ?
N5 C1 C4 127.7(3) . . ?
N6 C2 C3 106.6(4) . . ?
N6 C2 H2 128(3) . . ?
C3 C2 H2 126(3) . . ?
C2 C3 N5 108.8(4) . . ?
C2 C3 H3 127(3) . . ?
N5 C3 H3 125(3) . . ?
C1 C4 H4A 109.5 . . ?
C1 C4 H4C 109.5 . . ?
H4A C4 H4C 109.5 . . ?
C1 C4 H4D 109.5 . . ?
H4A C4 H4D 109.5 . . ?
H4C C4 H4D 109.5 . . ?
N8 C5 N7 112.0(3) . . ?
N8 C5 C8 120.8(3) . . ?
N7 C5 C8 127.1(4) . . ?
C7 C6 N8 108.8(4) . . ?
C7 C6 H6 130(3) . . ?
N8 C6 H6 121(3) . . ?
C6 C7 N7 108.4(4) . . ?
C6 C7 H7 130(3) . . ?
N7 C7 H7 122(3) . . ?
C5 C8 H10A 117(3) . . ?
C5 C8 H8A 106(3) . . ?
H10A C8 H8A 104(4) . . ?
C5 C8 H9A 112(3) . . ?
H10A C8 H9A 109(4) . . ?
H8A C8 H9A 109(4) . . ?
C15 C10 C11 118.8(4) . . ?
C15 C10 C(M4 119.5(4) . . ?
C11 C10 C(M4 121.7(4) . . ?
N9 C11 C12 122.7(4) . . ?
N9 C11 C10 118.0(4) . . ?
C12 C11 C10 119.3(4) . . ?
C13 C12 C11 120.2(5) . . ?
C13 C12 H12 115(4) . . ?
C11 C12 H12 125(4) . . ?
C12 C13 C14 121.6(5) . . ?
C12 C13 H13 121(4) . . ?
C14 C13 H13 118(4) . . ?
C13 C14 C15 118.4(5) . . ?
C13 C14 H14 121(3) . . ?
C15 C14 H14 121(3) . . ?
C10 C15 C14 121.7(5) . . ?
C10 C15 H15 124(3) . . ?
C14 C15 H15 114(3) . . ?
O1 C16 N9 122.0(5) . . ?
O1 C16 C17 123.0(4) . . ?
N9 C16 C17 115.0(4) . . ?
C19 C17 C16 109.1(4) . . ?
C19 C17 C20 111.5(5) . . ?
C16 C17 C20 108.9(4) . . ?
C19 C17 C18 109.0(5) . . ?
C16 C17 C18 108.9(4) . . ?
C20 C17 C18 109.3(5) . . ?
C17 C18 H18A 109.5 . . ?
C17 C18 H18C 109.5 . . ?
H18A C18 H18C 109.5 . . ?
C17 C18 H18D 109.5 . . ?
H18A C18 H18D 109.5 . . ?
H18C C18 H18D 109.5 . . ?
C17 C19 H19B 109.5 . . ?
C17 C19 H19C 109.5 . . ?
H19B C19 H19C 109.5 . . ?
C17 C19 H19D 109.5 . . ?
H19B C19 H19D 109.5 . . ?
H19C C19 H19D 109.5 . . ?
C17 C20 H20B 109.5 . . ?
C17 C20 H20D 109.5 . . ?
H20B C20 H20D 109.5 . . ?
C17 C20 H20E 109.5 . . ?
H20B C20 H20E 109.5 . . ?
H20D C20 H20E 109.5 . . ?
C26 C21 C22 118.2(4) . . ?
C26 C21 C(M1 123.0(3) . . ?
C22 C21 C(M1 118.6(3) . . ?
C23 C22 C21 121.2(4) . . ?
C23 C22 H22 120(3) . . ?
C21 C22 H22 119(3) . . ?
C24 C23 C22 119.4(4) . . ?
C24 C23 H23 123(3) . . ?
C22 C23 H23 118(3) . . ?
C23 C24 C25 121.2(4) . . ?
C23 C24 H24 120(3) . . ?
C25 C24 H24 119(3) . . ?
C26 C25 C24 119.3(4) . . ?
C26 C25 H25A 120.3 . . ?
C24 C25 H25A 120.3 . . ?
C25 C26 C21 120.6(4) . . ?
C25 C26 N10 122.3(4) . . ?
C21 C26 N10 117.1(4) . . ?
O2 C27 N10 122.8(4) . . ?
O2 C27 C28 122.9(4) . . ?
N10 C27 C28 114.4(4) . . ?
C29 C28 C30 110.0(4) . . ?
C29 C28 C31 109.1(4) . . ?
C30 C28 C31 110.3(4) . . ?
C29 C28 C27 109.9(4) . . ?
C30 C28 C27 109.8(4) . . ?
C31 C28 C27 107.6(4) . . ?
C28 C29 H29A 109.5 . . ?
C28 C29 H29B 109.5 . . ?
H29A C29 H29B 109.5 . . ?
C28 C29 H29C 109.5 . . ?
H29A C29 H29C 109.5 . . ?
H29B C29 H29C 109.5 . . ?
C28 C30 H32C 112(3) . . ?
C28 C30 H31C 109(3) . . ?
H32C C30 H31C 111(5) . . ?
C28 C30 H30C 111(4) . . ?
H32C C30 H30C 110(5) . . ?
H31C C30 H30C 104(5) . . ?
C28 C31 H33A 105(3) . . ?
C28 C31 H31A 113(3) . . ?
H33A C31 H31A 109(4) . . ?
C28 C31 H32A 105(4) . . ?
H33A C31 H32A 107(5) . . ?
H31A C31 H32A 116(5) . . ?
C33 C32 C37 119.2(4) . . ?
C33 C32 C(M2 118.3(4) . . ?
C37 C32 C(M2 122.5(3) . . ?
C32 C33 C34 121.2(4) . . ?
C32 C33 H33 115(3) . . ?
C34 C33 H33 124(3) . . ?
C35 C34 C33 118.6(4) . . ?
C35 C34 H34 113(3) . . ?
C33 C34 H34 128(3) . . ?
C34 C35 C36 121.8(4) . . ?
C34 C35 H35 122(3) . . ?
C36 C35 H35 116(3) . . ?
C35 C36 C37 119.3(4) . . ?
C35 C36 H36 121(3) . . ?
C37 C36 H36 119(3) . . ?
C36 C37 C32 119.9(4) . . ?
C36 C37 N11 123.4(4) . . ?
C32 C37 N11 116.7(3) . . ?
O3 C38 N11 122.7(4) . . ?
O3 C38 C39 123.1(4) . . ?
N11 C38 C39 114.1(4) . . ?
C42 C39 C41 111.4(5) . . ?
C42 C39 C38 108.4(4) . . ?
C41 C39 C38 106.6(4) . . ?
C42 C39 C40 108.6(4) . . ?
C41 C39 C40 109.1(5) . . ?
C38 C39 C40 112.8(4) . . ?
C39 C40 H41A 105(3) . . ?
C39 C40 H40A 115(4) . . ?
H41A C40 H40A 114(5) . . ?
C39 C40 H42A 104(3) . . ?
H41A C40 H42A 116(4) . . ?
H40A C40 H42A 103(5) . . ?
C39 C41 H41C 109(4) . . ?
C39 C41 H43C 108(3) . . ?
H41C C41 H43C 117(5) . . ?
C39 C41 H42C 115(4) . . ?
H41C C41 H42C 100(5) . . ?
H43C C41 H42C 108(5) . . ?
C39 C42 H43B 110(3) . . ?
C39 C42 H42B 116(4) . . ?
H43B C42 H42B 104(5) . . ?
C39 C42 H44B 109(3) . . ?
H43B C42 H44B 101(5) . . ?
H42B C42 H44B 115(5) . . ?
C48 C43 C44 120.0(4) . . ?
C48 C43 C(M3 118.3(4) . . ?
C44 C43 C(M3 121.7(4) . . ?
C43 C44 C45 118.8(4) . . ?
C43 C44 N12 118.3(4) . . ?
C45 C44 N12 122.9(4) . . ?
C46 C45 C44 119.8(5) . . ?
C46 C45 H45 120(3) . . ?
C44 C45 H45 120(3) . . ?
C47 C46 C45 121.2(5) . . ?
C47 C46 H46 126(5) . . ?
C45 C46 H46 112(5) . . ?
C46 C47 C48 119.2(5) . . ?
C46 C47 H47 117(4) . . ?
C48 C47 H47 124(4) . . ?
C47 C48 C43 121.0(4) . . ?
C47 C48 H48 119(3) . . ?
C43 C48 H48 120(3) . . ?
O4 C49 N12 121.8(4) . . ?
O4 C49 C50 122.9(4) . . ?
N12 C49 C50 115.2(4) . . ?
C52 C50 C51 110.1(5) . . ?
C52 C50 C53 110.3(5) . . ?
C51 C50 C53 108.6(5) . . ?
C52 C50 C49 108.9(5) . . ?
C51 C50 C49 111.0(4) . . ?
C53 C50 C49 107.9(4) . . ?
C50 C51 H51A 109.5 . . ?
C50 C51 H51B 109.5 . . ?
H51A C51 H51B 109.5 . . ?
C50 C51 H51C 109.5 . . ?
H51A C51 H51C 109.5 . . ?
H51B C51 H51C 109.5 . . ?
C50 C52 H52A 109.5 . . ?
C50 C52 H52B 109.5 . . ?
H52A C52 H52B 109.5 . . ?
C50 C52 H52C 109.5 . . ?
H52A C52 H52C 109.5 . . ?
H52B C52 H52C 109.5 . . ?
C50 C53 H53B 109.5 . . ?
C50 C53 H53C 109.5 . . ?
H53B C53 H53C 109.5 . . ?
C50 C53 H53D 109.5 . . ?
H53B C53 H53D 109.5 . . ?
H53C C53 H53D 109.5 . . ?
C2S C1S C6S 119.2(5) . . ?
C2S C1S H1SA 120.4 . . ?
C6S C1S H1SA 120.4 . . ?
C3S C2S C1S 120.5(6) . . ?
C3S C2S H2SA 119.7 . . ?
C1S C2S H2SA 119.7 . . ?
C2S C3S C4S 120.1(6) . . ?
C2S C3S H3SA 120.0 . . ?
C4S C3S H3SA 120.0 . . ?
C5S C4S C3S 120.1(6) . . ?
C5S C4S H4SA 120.0 . . ?
C3S C4S H4SA 120.0 . . ?
C4S C5S C6S 119.3(6) . . ?
C4S C5S H5SA 120.4 . . ?
C6S C5S H5SA 120.4 . . ?
C5S C6S C1S 120.8(5) . . ?
C5S C6S H6SA 119.6 . . ?
C1S C6S H6SA 119.6 . . ?
C8S C7S C12S 118.5(8) . . ?
C8S C7S H7SA 120.8 . . ?
C12S C7S H7SA 120.8 . . ?
C7S C8S C9S 120.6(7) . . ?
C7S C8S H8SA 119.7 . . ?
C9S C8S H8SA 119.7 . . ?
C10S C9S C8S 120.3(8) . . ?
C10S C9S H9SA 119.9 . . ?
C8S C9S H9SA 119.9 . . ?
C9S C10S C11S 119.7(8) . . ?
C9S C10S H10B 120.1 . . ?
C11S C10S H10B 120.1 . . ?
C12S C11S C10S 121.0(7) . . ?
C12S C11S H11A 119.5 . . ?
C10S C11S H11A 119.5 . . ?
C11S C12S C7S 119.9(8) . . ?
C11S C12S H12A 120.0 . . ?
C7S C12S H12A 120.0 . . ?
C14S C13S C18S 120.0 . . ?
C14S C13S H13A 120.0 . . ?
C18S C13S H13A 120.0 . . ?
C15S C14S C13S 120.0 . . ?
C15S C14S H14A 120.0 . . ?
C13S C14S H14A 120.0 . . ?
C16S C15S C14S 120.0 . . ?
C16S C15S H15A 120.0 . . ?
C14S C15S H15A 120.0 . . ?
C15S C16S C17S 120.0 . . ?
C15S C16S H16A 120.0 . . ?
C17S C16S H16A 120.0 . . ?
C18S C17S C16S 120.0 . . ?
C18S C17S H17A 120.0 . . ?
C16S C17S H17A 120.0 . . ?
C17S C18S C13S 120.0 . . ?
C17S C18S H18B 120.0 . . ?
C13S C18S H18B 120.0 . . ?

loop_
_geom_bond_atom_site_label_1
_geom_bond_atom_site_label_2
_geom_bond_distance
_geom_bond_site_symmetry_2
_geom_bond_publ_flag
Co1 N1 1.929(3) . ?
Co1 N4 1.932(3) . ?
Co1 N2 1.934(3) . ?
Co1 N3 1.940(3) . ?
Co1 N7 1.953(3) . ?
Co1 N5 1.972(3) . ?
N1 C(A1 1.363(5) . ?
N1 C(A2 1.372(5) . ?
N2 C(A3 1.367(5) . ?
N2 C(A4 1.370(5) . ?
N3 C(A5 1.364(5) . ?
N3 C(A6 1.367(5) . ?
N4 C(A7 1.362(5) . ?
N4 C(A8 1.368(5) . ?
N5 C1 1.349(5) . ?
N5 C3 1.377(5) . ?
N6 C1 1.321(5) . ?
N6 C2 1.363(6) . ?
N6 H1 0.79(6) . ?
N7 C5 1.354(5) . ?
N7 C7 1.373(5) . ?
N8 C5 1.335(5) . ?
N8 C6 1.372(6) . ?
N9 C16 1.361(6) . ?
N9 C11 1.399(6) . ?
N9 H9N 0.91(5) . ?
N10 C27 1.356(6) . ?
N10 C26 1.411(5) . ?
N10 H10N 0.94(6) . ?
N11 C38 1.366(5) . ?
N11 C37 1.408(5) . ?
N11 H11B 0.8800 . ?
N12 C49 1.345(6) . ?
N12 C44 1.406(6) . ?
N12 H12N 0.73(6) . ?
O1 C16 1.220(6) . ?
O2 C27 1.212(5) . ?
O3 C38 1.203(5) . ?
O4 C49 1.211(5) . ?
C(A1 C(M4 1.397(5) . ?
C(A1 C(B1 1.436(5) . ?
C(A2 C(M1 1.393(5) . ?
C(A2 C(B2 1.438(5) . ?
C(A3 C(M1 1.392(5) . ?
C(A3 C(B3 1.445(5) . ?
C(A4 C(M2 1.394(5) . ?
C(A4 C(B4 1.431(5) . ?
C(A5 C(M2 1.392(5) . ?
C(A5 C(B5 1.440(5) . ?
C(A6 C(M3 1.384(6) . ?
C(A6 C(B6 1.431(5) . ?
C(A7 C(M3 1.398(5) . ?
C(A7 C(B7 1.426(6) . ?
C(A8 C(M4 1.402(5) . ?
C(A8 C(B8 1.434(6) . ?
C(B1 C(B2 1.337(6) . ?
C(B1 H1B 0.86(5) . ?
C(B2 H2B 0.91(5) . ?
C(B3 C(B4 1.342(6) . ?
C(B3 H3B 0.94(4) . ?
C(B4 H4B 0.90(5) . ?
C(B5 C(B6 1.339(6) . ?
C(B5 H5B 1.01(5) . ?
C(B6 H6B 0.89(5) . ?
C(B7 C(B8 1.341(6) . ?
C(B7 H(BA 0.9500 . ?
C(B8 H8B 0.90(5) . ?
C(M1 C21 1.489(5) . ?
C(M2 C32 1.498(5) . ?
C(M3 C43 1.506(5) . ?
C(M4 C10 1.498(5) . ?
C1 C4 1.481(6) . ?
C2 C3 1.365(6) . ?
C2 H2 1.02(5) . ?
C3 H3 0.92(5) . ?
C4 H4A 0.9800 . ?
C4 H4C 0.9800 . ?
C4 H4D 0.9800 . ?
C5 C8 1.489(6) . ?
C6 C7 1.353(6) . ?
C6 H6 0.92(5) . ?
C7 H7 0.95(5) . ?
C8 H10A 1.01(5) . ?
C8 H8A 0.92(5) . ?
C8 H9A 1.01(5) . ?
C10 C15 1.381(6) . ?
C10 C11 1.400(6) . ?
C11 C12 1.399(6) . ?
C12 C13 1.355(7) . ?
C12 H12 0.93(6) . ?
C13 C14 1.381(8) . ?
C13 H13 0.92(6) . ?
C14 C15 1.384(7) . ?
C14 H14 1.07(6) . ?
C15 H15 0.99(6) . ?
C16 C17 1.521(7) . ?
C17 C19 1.505(7) . ?
C17 C20 1.524(8) . ?
C17 C18 1.529(7) . ?
C18 H18A 0.9800 . ?
C18 H18C 0.9800 . ?
C18 H18D 0.9800 . ?
C19 H19B 0.9800 . ?
C19 H19C 0.9800 . ?
C19 H19D 0.9800 . ?
C20 H20B 0.9800 . ?
C20 H20D 0.9800 . ?
C20 H20E 0.9800 . ?
C21 C26 1.396(6) . ?
C21 C22 1.402(5) . ?
C22 C23 1.383(6) . ?
C22 H22 0.98(5) . ?
C23 C24 1.369(7) . ?
C23 H23 1.09(5) . ?
C24 C25 1.391(6) . ?
C24 H24 1.02(5) . ?
C25 C26 1.391(6) . ?
C25 H25A 0.9500 . ?
C27 C28 1.538(6) . ?
C28 C29 1.510(7) . ?
C28 C30 1.517(7) . ?
C28 C31 1.531(7) . ?
C29 H29A 0.9800 . ?
C29 H29B 0.9800 . ?
C29 H29C 0.9800 . ?
C30 H32C 0.95(6) . ?
C30 H31C 0.90(5) . ?
C30 H30C 0.96(6) . ?
C31 H33A 0.97(5) . ?
C31 H31A 1.01(5) . ?
C31 H32A 0.99(8) . ?
C32 C33 1.377(6) . ?
C32 C37 1.399(6) . ?
C33 C34 1.400(6) . ?
C33 H33 1.02(5) . ?
C34 C35 1.364(7) . ?
C34 H34 1.13(6) . ?
C35 C36 1.386(7) . ?
C35 H35 1.00(6) . ?
C36 C37 1.391(6) . ?
C36 H36 0.91(5) . ?
C38 C39 1.534(6) . ?
C39 C42 1.520(7) . ?
C39 C41 1.526(8) . ?
C39 C40 1.536(7) . ?
C40 H41A 1.07(5) . ?
C40 H40A 1.00(7) . ?
C40 H42A 0.96(6) . ?
C41 H41C 0.92(6) . ?
C41 H43C 1.01(6) . ?
C41 H42C 0.99(7) . ?
C42 H43B 0.91(6) . ?
C42 H42B 1.03(8) . ?
C42 H44B 1.08(6) . ?
C43 C48 1.384(6) . ?
C43 C44 1.385(6) . ?
C44 C45 1.395(6) . ?
C45 C46 1.385(8) . ?
C45 H45 0.94(5) . ?
C46 C47 1.362(8) . ?
C46 H46 0.84(7) . ?
C47 C48 1.374(6) . ?
C47 H47 0.90(6) . ?
C48 H48 1.03(5) . ?
C49 C50 1.541(7) . ?
C50 C52 1.505(9) . ?
C50 C51 1.510(8) . ?
C50 C53 1.528(7) . ?
C51 H51A 0.9800 . ?
C51 H51B 0.9800 . ?
C51 H51C 0.9800 . ?
C52 H52A 0.9800 . ?
C52 H52B 0.9800 . ?
C52 H52C 0.9800 . ?
C53 H53B 0.9800 . ?
C53 H53C 0.9800 . ?
C53 H53D 0.9800 . ?
C1S C2S 1.368(8) . ?
C1S C6S 1.378(8) . ?
C1S H1SA 0.9500 . ?
C2S C3S 1.357(8) . ?
C2S H2SA 0.9500 . ?
C3S C4S 1.387(8) . ?
C3S H3SA 0.9500 . ?
C4S C5S 1.362(8) . ?
C4S H4SA 0.9500 . ?
C5S C6S 1.376(9) . ?
C5S H5SA 0.9500 . ?
C6S H6SA 0.9500 . ?
C7S C8S 1.355(10) . ?
C7S C12S 1.419(10) . ?
C7S H7SA 0.9500 . ?
C8S C9S 1.389(10) . ?
C8S H8SA 0.9500 . ?
C9S C10S 1.356(9) . ?
C9S H9SA 0.9500 . ?
C10S C11S 1.373(11) . ?
C10S H10B 0.9500 . ?
C11S C12S 1.347(11) . ?
C11S H11A 0.9500 . ?
C12S H12A 0.9500 . ?
C13S C14S 1.3900 . ?
C13S C18S 1.3900 . ?
C13S H13A 0.9500 . ?
C14S C15S 1.3900 . ?
C14S H14A 0.9500 . ?
C15S C16S 1.3900 . ?
C15S H15A 0.9500 . ?
C16S C17S 1.3900 . ?
C16S H16A 0.9500 . ?
C17S C18S 1.3900 . ?
C17S H17A 0.9500 . ?
C18S H18B 0.9500 . ?

loop_
_geom_hbond_atom_site_label_D
_geom_hbond_atom_site_label_H
_geom_hbond_atom_site_label_A
_geom_hbond_distance_DH
_geom_hbond_distance_HA
_geom_hbond_distance_DA
_geom_hbond_angle_DHA
_geom_hbond_site_symmetry_A
N6 H1 N8 0.79(6) 1.87(6) 2.662(5) 171(6) 4_575
